data_2000176
loop_
_publ_author_name
'Burns, J. H.'
'Sachleben, R. A.'

_publ_section_title
;
 Complexes of lithium and sodium with
 <i>sym</i>-(dibenzo-14-crown-4)methylphenyl phosphinic acid
;
_journal_issue 11
_journal_name_full 'Acta Crystallographica Section C'
_journal_page_first 2339
_journal_page_last 2343
_journal_paper_doi 10.1107/S0108270191005802
_journal_volume 47
_journal_year 1991
_chemical_formula_moiety 'NaC25H26PO6 5H2O'
_chemical_formula_sum 'C25 H36 Na O11 P'
_chemical_formula_weight 566.52
_space_group_crystal_system triclinic
_space_group_IT_number 2
_space_group_name_Hall '-P 1'
_space_group_name_H-M_alt 'P -1'
_cell_angle_alpha 98.16(3)
_cell_angle_beta 108.73(4)
_cell_angle_gamma 108.81(4)
_cell_formula_units_Z 2
_cell_length_a 10.493(6)
_cell_length_b 11.770(5)
_cell_length_c 13.162(5)
_cell_volume 1401.5(13)
_diffrn_radiation_type Mo
_diffrn_radiation_wavelength 0.71069
_exptl_absorpt_coefficient_mu 0.163
_exptl_crystal_density_diffrn 1.35
_exptl_crystal_density_meas 1.34
_exptl_crystal_F_000 600
_cod_data_source_file cr0313.cif
_cod_data_source_block cr0313b
_cod_depositor_comments
;
 Changing the space group from 'P 1' to '-P 1' after consulting the original
 publication.

 Antanas Vaitkus,
 2017-08-08
;
_cod_original_cell_volume 1402(3)
_cod_original_formula_sum 'C25 H36 O11 P Na'
_cod_database_code 2000176

loop_
_space_group_symop_id
_space_group_symop_operation_xyz
1 x,y,z
2 -x,-y,-z

loop_
_atom_site_label
_atom_site_fract_x
_atom_site_fract_y
_atom_site_fract_z
P .93952(9) .25727(8) .84082(7)
NA .53110(10) -.28730(10) .79340(10)
O(1) .4038(2) -.3916(2) .5920(2)
O(2) .2855(2) -.2921(2) .7368(2)
O(3) .5133(2) -.0835(2) .8200(2)
O(4) .6240(2) -.1788(2) .6712(2)
O(5) .8281(2) .3099(2) .8470(2)
O(6) 1.1002(2) .3382(2) .9090(2)
O(7) .5368(3) .3477(3) .0638(2)
O(8) .7476(3) -.3136(3) .8765(2)
O(9) 1.1028(3) .4511(2) 1.1896(2)
O(10) .8046(3) .4016(2) .0378(2)
O(11) .3547(3) .3758(3) -.1248(2)
C(1) .2607(4) -.4917(3) .5454(3)
C(2) .2045(4) -.5066(3) .6367(3)
C(3) .1578(4) -.4058(3) .6777(3)
C(4) .2644(3) -.1914(3) .7841(3)
C(5) .1333(3) -.1947(3) .7890(3)
C(6) .1235(4) -.0855(4) .8347(3)
C(7) .2429(4) .0257(4) .8761(3)
C(8) .3763(4) .0310(3) .8720(3)
C(9) .3872(3) -.0777(3) .8273(3)
C(10) .6375(3) .0339(3) .8504(3)
C(11) .7598(3) .0020(3) .8323(3)
C(12) .7285(4) -.0513(3) .7110(3)
C(13) .5810(3) -.2353(3) .5595(3)
C(14) .6436(4) -.1857(4) .4908(3)
C(15) .5906(4) -.2519(4) .3792(3)
C(16) .4764(4) -.3668(4) .3384(3)
C(17) .4121(4) -.4164(3) .4074(3)
C(18) .4629(3) -.3519(3) .5170(3)
C(19) .9078(3) .1171(3) .8881(3)
C(20) .9149(3) .2141(3) .6963(3)
C(21) .7938(4) .2131(3) .6105(3)
C(22) .7732(4) .1735(4) .5003(3)
C(23) .8737(4) .1373(4) .4740(3)
C(24) .9960(4) .1408(4) .5576(3)
C(25) 1.0169(4) .1780(3) .6680(3)
H(1) .267 -.567 .515
H(2) .196 -.472 .488
H(3) .280 -.509 .699
H(4) .122 -.584 .610
H(5) .092 -.393 .616
H(6) .110 -.431 .726
H(7) .050 -.272 .761
H(8) .033 -.088 .837
H(9) .235 .100 .908
H(10) .459 .109 .900
H(11) .668 .077 .927
H(12) .611 .085 .804
H(13) .766 -.063 .867
H(14) .690 -.003 .668
H(15) .817 -.048 .704
H(16) .723 -.106 .519
H(17) .634 -.217 .331
H(18) .442 -.412 .262
H(19) .332 -.496 .379
H(20) .923 .143 .965
H(21) .981 .088 .882
H(22) .725 .240 .628
H(23) .689 .171 .442
H(24) .859 .110 .398
H(25) 1.066 .117 .539
H(26) 1.101 .179 .725
H(27) .373 -.366 .945
H(28) .526 -.358 1.001
H(29) .790 -.313 .954
H(30) .789 -.359 .840
H(31) .857 .465 .815
H(32) .998 .579 .858
H(33) .838 .490 1.051
H(34) .815 .374 .970
H(35) 1.396 .465 .894
H(36) 1.265 .356 .886
